data_4501768
loop_
_publ_author_name
'Lee, Tu'
'Peng, Jen Fan'

_publ_section_title
;
 Photoluminescence and Crystal Structures of Chiro-Optical
 1,1&#x2032;-Bi-2-naphthol Crystals and Their Inclusion Compounds with
 Dimethyl Sulfoxide
;
_journal_issue 8
_journal_name_full 'Crystal Growth &amp; Design'
_journal_page_first 3547
_journal_paper_doi 10.1021/cg1004648
_journal_volume 10
_journal_year 2010
_chemical_formula_sum 'C12 H13 O2 S'
_chemical_formula_weight 221.280
_space_group_IT_number 92
_symmetry_Int_Tables_number 92
_symmetry_space_group_name_Hall 'P 4abw 2nw'
_symmetry_space_group_name_H-M 'P 41 21 2'
_audit_creation_date 2010-04-06
_audit_creation_method SHELXL-97
_audit_update_record 2010-04-06
_cell_angle_alpha 90.000
_cell_angle_beta 90.000
_cell_angle_gamma 90.000
_cell_formula_units_Z 8
_cell_length_a 8.7337(3)
_cell_length_b 8.7337(3)
_cell_length_c 30.2147(12)
_cell_volume 2304.70(14)
_refine_ls_R_factor_all 0.136
_cod_data_source_file cg1004648_si_002.cif
_cod_data_source_block 090903_0m2
_cod_original_cell_volume 2304.7(1)
_cod_original_sg_symbol_Hall P_4abw_2nw
_cod_database_code 4501768

loop_
_symmetry_equiv_pos_site_id
_symmetry_equiv_pos_as_xyz
1 x,y,z
2 0.500-y,0.500+x,0.250+z
3 -x,-y,0.500+z
4 0.500+y,0.500-x,0.750+z
5 0.500+x,0.500-y,0.750-z
6 0.500-x,0.500+y,0.250-z
7 y,x,-z
8 -y,-x,0.500-z

loop_
_atom_site_aniso_label
_atom_site_aniso_U_11
_atom_site_aniso_U_22
_atom_site_aniso_U_33
_atom_site_aniso_U_12
_atom_site_aniso_U_13
_atom_site_aniso_U_23
C1 0.064(3) 0.074(3) 0.067(2) 0.006(2) 0.005(2) 0.012(2)
C2 0.057(2) 0.053(2) 0.065(2) 0.0030(18) 0.0054(18) 0.0039(19)
C3 0.061(2) 0.062(2) 0.059(2) 0.0026(18) 0.009(2) -0.0091(19)
C4 0.071(3) 0.089(3) 0.069(3) -0.004(3) 0.001(2) 0.001(2)
C5 0.078(4) 0.133(5) 0.079(3) -0.013(3) -0.011(3) 0.003(4)
C6 0.065(3) 0.139(6) 0.111(4) -0.017(3) -0.011(3) 0.003(4)
C7 0.076(4) 0.104(5) 0.111(4) -0.017(3) 0.024(3) 0.007(4)
C8 0.075(3) 0.069(3) 0.070(3) -0.005(2) 0.008(2) -0.001(2)
C9 0.087(4) 0.084(3) 0.080(3) -0.005(3) 0.025(3) 0.021(3)
C10 0.084(3) 0.095(4) 0.067(3) 0.010(3) 0.009(2) 0.022(3)
O1 0.072(2) 0.127(3) 0.090(2) -0.010(2) -0.0135(19) 0.049(2)
S1 0.0823(12) 0.1261(19) 0.0959(14) -0.0050(12) -0.0017(10) 0.0292(13)
O2 0.179(8) 0.137(5) 0.093(9) 0.008(4) -0.056(9) 0.046(7)
C11 0.27(2) 0.143(10) 0.17(2) 0.000(13) 0.00(2) -0.001(12)
C12 0.181(9) 0.193(9) 0.193(8) -0.007(6) -0.025(6) 0.024(6)
S1' 0.0823(12) 0.1261(19) 0.0959(14) -0.0050(12) -0.0017(10) 0.0292(13)
O2' 0.179(8) 0.137(5) 0.093(9) 0.008(4) -0.056(9) 0.046(7)
C11' 0.27(2) 0.143(10) 0.17(2) 0.000(13) 0.00(2) -0.001(12)
C12' 0.181(9) 0.193(9) 0.193(8) -0.007(6) -0.025(6) 0.024(6)

loop_
_atom_site_label
_atom_site_type_symbol
_atom_site_fract_x
_atom_site_fract_y
_atom_site_fract_z
_atom_site_occupancy
_atom_site_symmetry_multiplicity
_atom_site_Wyckoff_symbol
_atom_site_calc_flag
_atom_site_thermal_displace_type
_atom_site_U_iso_or_equiv
C1 C 0.6780(5) 0.4138(6) 0.1963(2) 1.000 8 b d Uani 0.0682(12)
C2 C 0.7365(5) 0.3587(5) 0.2350(1) 1.000 8 b d Uani 0.0582(11)
C3 C 0.8946(5) 0.3950(5) 0.2456(1) 1.000 8 b d Uani 0.0605(11)
C4 C 0.9653(6) 0.3376(7) 0.2844(2) 1.000 8 b d Uani 0.0763(14)
H4 H 0.9089 0.2781 0.3041 1.000 8 b calc Uiso 0.09200
C5 C 1.1114(7) 0.3678(9) 0.2931(2) 1.000 8 b d Uani 0.0969(19)
H5 H 1.1560 0.3280 0.3185 1.000 8 b calc Uiso 0.11600
C6 C 1.2006(7) 0.4595(9) 0.2642(2) 1.000 8 b d Uani 0.105(2)
H6 H 1.3032 0.4787 0.2703 1.000 8 b calc Uiso 0.12600
C7 C 1.1330(7) 0.5186(8) 0.2277(2) 1.000 8 b d Uani 0.097(2)
H7 H 1.1901 0.5809 0.2090 1.000 8 b calc Uiso 0.11600
C8 C 0.9806(6) 0.4889(6) 0.2172(2) 1.000 8 b d Uani 0.0715(13)
C9 C 0.9095(6) 0.5435(6) 0.1775(2) 1.000 8 b d Uani 0.0839(16)
H9 H 0.9640 0.6067 0.1583 1.000 8 b calc Uiso 0.10100
C10 C 0.7638(6) 0.5038(7) 0.1676(2) 1.000 8 b d Uani 0.0821(15)
H10 H 0.7204 0.5372 0.1412 1.000 8 b calc Uiso 0.09900
O1 O 0.5307(4) 0.3754(5) 0.1859(1) 1.000 8 b d Uani 0.0964(14)
H1 H 0.5188 0.3803 0.1590 1.000 8 b calc Uiso 0.14500
S1 S 0.4175(3) 0.5895(3) 0.0789(1) 0.665(3) 8 b d Uani 0.1014(9)
O2 O 0.449(2) 0.4450(18) 0.0997(3) 0.665(3) 8 b d Uani 0.136(4)
C11 C 0.383(5) 0.7115(18) 0.1224(6) 0.665(3) 8 b d Uani 0.194(8)
H11A H 0.2798 0.6977 0.1326 0.665(3) 8 b calc Uiso 0.29100
H11B H 0.3967 0.8154 0.1128 0.665(3) 8 b calc Uiso 0.29100
H11C H 0.4531 0.6896 0.1460 0.665(3) 8 b calc Uiso 0.29100
C12 C 0.2247(19) 0.630(2) 0.0658(6) 0.665(3) 8 b d Uani 0.189(7)
H12A H 0.2207 0.6963 0.0406 0.665(3) 8 b calc Uiso 0.28300
H12B H 0.1764 0.6787 0.0906 0.665(3) 8 b calc Uiso 0.28300
H12C H 0.1721 0.5359 0.0592 0.665(3) 8 b calc Uiso 0.28300
S1' S 0.3095(6) 0.5510(7) 0.0996(2) 0.335(3) 8 b d Uani 0.1014(9)
O2' O 0.427(5) 0.457(4) 0.1161(8) 0.335(3) 8 b d Uani 0.136(4)
C11' C 0.36(1) 0.737(2) 0.1023(15) 0.335(3) 8 b d Uani 0.194(8)
H11D H 0.3123 0.7829 0.1276 0.335(3) 8 b calc Uiso 0.29100
H11E H 0.3266 0.7882 0.0759 0.335(3) 8 b calc Uiso 0.29100
H11F H 0.4690 0.7445 0.1049 0.335(3) 8 b calc Uiso 0.29100
C12' C 0.327(4) 0.567(4) 0.0394(7) 0.335(3) 8 b d Uani 0.189(7)
H12D H 0.3910 0.4861 0.0285 0.335(3) 8 b calc Uiso 0.28300
H12E H 0.3730 0.6643 0.0321 0.335(3) 8 b calc Uiso 0.28300
H12F H 0.2279 0.5607 0.0261 0.335(3) 8 b calc Uiso 0.28300

loop_
_atom_type_symbol
_atom_type_radius_bond
C 1.200
H 1.200
O 1.200
S 1.200

loop_
_geom_angle_atom_site_label_1
_geom_angle_atom_site_label_2
_geom_angle_atom_site_label_3
_geom_angle_site_symmetry_3
_geom_angle
_geom_angle_publ_flag
C2 C1 O1 . 117.5(4) no
C2 C1 C10 . 122.2(5) no
O1 C1 C10 . 120.3(4) no
C1 C2 C3 . 117.9(4) no
C1 C2 C2 8_665 120.8(4) no
C3 C2 C2 8_665 121.2(4) no
C8 C3 C4 . 118.6(5) no
C8 C3 C2 . 120.1(4) no
C4 C3 C2 . 121.3(4) no
C5 C4 C3 . 120.7(5) no
C5 C4 H4 . 119.70 no
C3 C4 H4 . 119.60 no
C4 C5 C6 . 121.3(6) no
C4 C5 H5 . 119.30 no
C6 C5 H5 . 119.40 no
C7 C6 C5 . 118.5(6) no
C7 C6 H6 . 120.70 no
C5 C6 H6 . 120.80 no
C6 C7 C8 . 122.0(6) no
C6 C7 H7 . 119.00 no
C8 C7 H7 . 119.00 no
C7 C8 C3 . 118.8(5) no
C7 C8 C9 . 122.8(5) no
C3 C8 C9 . 118.3(5) no
C10 C9 C8 . 120.4(5) no
C10 C9 H9 . 119.80 no
C8 C9 H9 . 119.80 no
C9 C10 C1 . 121.0(5) no
C9 C10 H10 . 119.50 no
C1 C10 H10 . 119.50 no
C1 O1 H1 . 109.50 no
O2 S1 C11 . 104.1(7) no
O2 S1 C12 . 117.0(11) no
C11 S1 C12 . 83.1(14) no
O2' S1' C11' . 111.(2) no
O2' S1' C12' . 109.6(15) no
C11' S1' C12' . 87.2(19) no
S1' C11' H11D . 109.40 no
S1' C11' H11E . 110.10 no
H11D C11' H11E . 109.10 no
S1' C11' H11F . 110.00 no
H11D C11' H11F . 109.10 no
H11E C11' H11F . 109.10 no
S1' C12' H12D . 109.50 no
S1' C12' H12E . 109.40 no
H12D C12' H12E . 109.50 no
S1' C12' H12F . 109.50 no
H12D C12' H12F . 109.50 no
H12E C12' H12F . 109.50 no

loop_
_geom_bond_atom_site_label_1
_geom_bond_atom_site_label_2
_geom_bond_site_symmetry_2
_geom_bond_distance
_geom_bond_publ_flag
C1 C2 . 1.364(6) no
C1 O1 . 1.366(6) no
C1 C10 . 1.388(7) no
C2 C3 . 1.452(6) no
C2 C2 8_665 1.486(8) no
C3 C8 . 1.404(6) no
C3 C4 . 1.418(7) no
C4 C5 . 1.329(8) no
C4 H4 . 0.9300 no
C5 C6 . 1.417(9) no
C5 H5 . 0.9300 no
C6 C7 . 1.355(9) no
C6 H6 . 0.9300 no
C7 C8 . 1.392(8) no
C7 H7 . 0.9300 no
C8 C9 . 1.434(7) no
C9 C10 . 1.352(8) no
C9 H9 . 0.9300 no
C10 H10 . 0.9300 no
O1 H1 . 0.8200 no
S1 O2 . 1.436(11) no
S1 C11 . 1.72(2) no
S1 C12 . 1.765(16) no
C11 H11A . 0.9600 no
C11 H11B . 0.9600 no
C11 H11C . 0.9600 no
C12 H12A . 0.9601 no
C12 H12B . 0.9601 no
C12 H12C . 0.9601 no
S1' O2' . 1.407(18) no
S1' C11' . 1.68(3) no
S1' C12' . 1.83(2) no
C11' H11D . 0.9640 no
C11' H11E . 0.9643 no
C11' H11F . 0.9642 no
C12' H12D . 0.9600 no
C12' H12E . 0.9600 no
C12' H12F . 0.9600 no
